data_2018541
loop_
_publ_author_name
'Dal Bo, Fabrice'
'Hatert, Fr\'ed\'eric'

_publ_section_title
;
 Li~0.97~Fe^II^~0.79~Fe^III^~0.15~(PO~4~), a new oxidized triphylite-type
 phosphate
;
_journal_coeditor_code FN3107
_journal_issue 7
_journal_name_full 'Acta Crystallographica Section C'
_journal_page_first i53
_journal_page_last i54
_journal_paper_doi 10.1107/S0108270112026649
_journal_volume 68
_journal_year 2012
_chemical_formula_analytical LiFe^II^~0.619~Fe^III^~0.254~(PO~4~)
_chemical_formula_iupac 'Li FeII0.619 FeIII0.254 (P O4)'
_chemical_formula_moiety 'Li3.88 Fe3.74 O16 P4'
_chemical_formula_sum 'Fe3.74 Li3.88 O16 P4'
_chemical_formula_weight 615.69
_chemical_name_common 'Lithium Iron Phosphate'
_chemical_name_systematic
;
Lithium iron phosphate
;
_space_group_crystal_system orthorhombic
_space_group_IT_number 62
_space_group_name_Hall '-P 2ac 2n'
_space_group_name_H-M_alt 'P n m a'
_symmetry_cell_setting orthorhombic
_symmetry_space_group_name_Hall '-P 2ac 2n'
_symmetry_space_group_name_H-M 'P n m a'
_atom_sites_solution_primary direct
_atom_sites_solution_secondary difmap
_cell_angle_alpha 90.00
_cell_angle_beta 90.00
_cell_angle_gamma 90.00
_cell_formula_units_Z 1
_cell_length_a 10.3060(4)
_cell_length_b 6.0041(2)
_cell_length_c 4.69281(15)
_cell_measurement_reflns_used 2820
_cell_measurement_temperature 293(2)
_cell_measurement_theta_max 32.2887
_cell_measurement_theta_min 3.3863
_cell_volume 290.383(18)
_computing_cell_refinement 'CrysAlis PRO (Agilent, 2012)'
_computing_data_collection 'CrysAlis PRO (Agilent, 2012)'
_computing_data_reduction 'CrysAlis PRO (Agilent, 2012)'
_computing_molecular_graphics 'ATOMS (Dowty, 1993)'
_computing_publication_material 'OLEX2 (Dolomanov <i>et al.</i>, 2009)'
_computing_structure_refinement 'SHELXL97 (Sheldrick, 2008)'
_computing_structure_solution 'SHELXS97 (Sheldrick, 2008)'
_diffrn_ambient_temperature 293(2)
_diffrn_detector_area_resol_mean 16.0087
_diffrn_measured_fraction_theta_full 0.980
_diffrn_measured_fraction_theta_max 0.980
_diffrn_measurement_device_type 'Agilent Xcalibur Eos'
_diffrn_measurement_method \w
_diffrn_radiation_monochromator graphite
_diffrn_radiation_type 'Mo K\a'
_diffrn_radiation_wavelength 0.7107
_diffrn_reflns_av_R_equivalents 0.0409
_diffrn_reflns_limit_h_max 15
_diffrn_reflns_limit_h_min -15
_diffrn_reflns_limit_k_max 9
_diffrn_reflns_limit_k_min -8
_diffrn_reflns_limit_l_max 6
_diffrn_reflns_limit_l_min -7
_diffrn_reflns_number 5358
_diffrn_reflns_theta_full 32.36
_diffrn_reflns_theta_max 32.36
_diffrn_reflns_theta_min 3.95
_diffrn_standards_decay_% 0
_diffrn_standards_number 0
_exptl_absorpt_coefficient_mu 5.218
_exptl_absorpt_correction_T_max 0.751
_exptl_absorpt_correction_T_min 0.595
_exptl_absorpt_correction_type analytical
_exptl_absorpt_process_details
;
[CrysAlis PRO (Agilent, 2012), based on expressions derived by Clark &
Reid
(1995)]
;
_exptl_crystal_colour black
_exptl_crystal_density_diffrn 3.514
_exptl_crystal_density_method 'not measured'
_exptl_crystal_description isometric
_exptl_crystal_F_000 296
_exptl_crystal_size_max 0.1509
_exptl_crystal_size_mid 0.0985
_exptl_crystal_size_min 0.078
_refine_diff_density_max 0.558
_refine_diff_density_min -1.261
_refine_ls_extinction_method none
_refine_ls_goodness_of_fit_ref 1.198
_refine_ls_matrix_type full
_refine_ls_number_parameters 42
_refine_ls_number_reflns 545
_refine_ls_number_restraints 0
_refine_ls_restrained_S_all 1.198
_refine_ls_R_factor_all 0.0305
_refine_ls_R_factor_gt 0.0284
_refine_ls_shift/su_max 0.000
_refine_ls_shift/su_mean 0.000
_refine_ls_structure_factor_coef Fsqd
_refine_ls_weighting_details 'calc w = 1/[\s^2^(Fo^2^)+(0.0440P)^2^+0.0599P] where P=(Fo^2^+2Fc^2^)/3'
_refine_ls_weighting_scheme calc
_refine_ls_wR_factor_gt 0.0707
_refine_ls_wR_factor_ref 0.0721
_reflns_number_gt 508
_reflns_number_total 545
_reflns_threshold_expression I>2\s(I)
_cod_data_source_file fn3107.cif
_cod_data_source_block I
_cod_original_cell_volume 290.384(18)
_cod_database_code 2018541
_cod_database_fobs_code 2018541

loop_
_space_group_symop_id
_space_group_symop_operation_xyz
1 'x, y, z'
2 '-x+1/2, -y, z+1/2'
3 'x+1/2, -y+1/2, -z+1/2'
4 '-x, y+1/2, -z'
5 '-x, -y, -z'
6 'x-1/2, y, -z-1/2'
7 '-x-1/2, y-1/2, z-1/2'
8 'x, -y-1/2, z'

loop_
_atom_site_type_symbol
_atom_site_label
_atom_site_fract_x
_atom_site_fract_y
_atom_site_fract_z
_atom_site_U_iso_or_equiv
_atom_site_adp_type
_atom_site_calc_flag
_atom_site_refinement_flags
_atom_site_occupancy
_atom_site_symmetry_multiplicity
Fe Fe2 0.21795(4) 0.7500 0.02445(8) 0.00580(15) Uani d SP 0.935(4) 2
P P1 0.40493(6) 0.7500 -0.41852(13) 0.0051(2) Uani d S 1 2
O O1 0.04312(17) 0.7500 -0.2049(4) 0.0081(4) Uani d S 1 2
O O2 0.40280(17) 0.7500 0.2574(4) 0.0087(4) Uani d S 1 2
O O3 0.16569(12) 0.4536(2) 0.2149(3) 0.0086(3) Uani d . 1 1
Li Li1 0.0000 0.5000 -0.5000 0.0161(19) Uani d SP 0.97(3) 2

loop_
_atom_site_aniso_label
_atom_site_aniso_U_11
_atom_site_aniso_U_22
_atom_site_aniso_U_33
_atom_site_aniso_U_12
_atom_site_aniso_U_13
_atom_site_aniso_U_23
Fe2 0.0056(2) 0.0050(2) 0.0068(2) 0.000 0.00011(12) 0.000
P1 0.0059(3) 0.0055(3) 0.0038(3) 0.000 0.00006(19) 0.000
O1 0.0058(7) 0.0115(9) 0.0069(8) 0.000 -0.0003(6) 0.000
O2 0.0110(9) 0.0102(8) 0.0048(8) 0.000 -0.0005(6) 0.000
O3 0.0111(6) 0.0071(6) 0.0076(6) -0.0021(5) -0.0009(4) -0.0007(5)
Li1 0.021(3) 0.014(3) 0.014(3) 0.004(2) 0.0007(17) -0.0018(19)

loop_
_atom_type_symbol
_atom_type_description
_atom_type_scat_dispersion_real
_atom_type_scat_dispersion_imag
_atom_type_scat_source
Li Li -0.0003 0.0001 'International Tables Vol C Tables 4.2.6.8 and 6.1.1.4'
O O 0.0106 0.0060 'International Tables Vol C Tables 4.2.6.8 and 6.1.1.4'
P P 0.1023 0.0942 'International Tables Vol C Tables 4.2.6.8 and 6.1.1.4'
Fe Fe 0.3463 0.8444 'International Tables Vol C Tables 4.2.6.8 and 6.1.1.4'

loop_
_exptl_crystal_face_index_h
_exptl_crystal_face_index_k
_exptl_crystal_face_index_l
_exptl_crystal_face_perp_dist
-10 6 0 0.0760
-12 0 4 0.0686
2 6 -5 0.0348
-8 -4 -5 0.0476
3 1 6 0.0298
-10 -6 1 0.0505
-2 -8 3 0.0367
8 -5 -4 0.0411
14 2 0 0.0595
6 -3 6 0.0453
-1 8 1 0.0389
-7 1 6 0.0377

loop_
_geom_angle_atom_site_label_1
_geom_angle_atom_site_label_2
_geom_angle_atom_site_label_3
_geom_angle_site_symmetry_1
_geom_angle_site_symmetry_3
_geom_angle
O1 Fe2 O2 . . 178.99(7)
O1 Fe2 O3 . 2_564 97.28(5)
O1 Fe2 O3 . 7_665 97.28(5)
O2 Fe2 O3 . 7_665 81.88(5)
O2 Fe2 O3 . 2_564 81.88(5)
O3 Fe2 O1 8_575 . 89.89(4)
O3 Fe2 O1 . . 89.89(4)
O3 Fe2 O2 . . 90.62(4)
O3 Fe2 O2 8_575 . 90.62(4)
O3 Fe2 O3 8_575 2_564 152.78(6)
O3 Fe2 O3 . 2_564 87.14(3)
O3 Fe2 O3 . 8_575 119.23(8)
O3 Fe2 O3 2_564 7_665 65.96(7)
O3 Fe2 O3 8_575 7_665 87.14(3)
O3 Fe2 O3 . 7_665 152.78(6)
O1 P1 O3 6_655 7_665 106.38(7)
O1 P1 O3 6_655 2_564 106.38(7)
O2 P1 O1 1_554 6_655 112.96(10)
O2 P1 O3 1_554 7_665 113.33(6)
O2 P1 O3 1_554 2_564 113.33(6)
O3 P1 O3 2_564 7_665 103.71(10)
O1 Li1 O1 5_564 . 180.0
O1 Li1 O2 . 2_564 91.71(5)
O1 Li1 O2 5_564 2_564 88.29(5)
O1 Li1 O2 . 6 88.29(5)
O1 Li1 O2 5_564 6 91.71(5)
O1 Li1 O3 . 1_554 109.32(6)
O1 Li1 O3 5_564 5_565 109.32(6)
O1 Li1 O3 5_564 1_554 70.68(6)
O1 Li1 O3 . 5_565 70.68(6)
O2 Li1 O2 2_564 6 180.0
O2 Li1 O3 6 1_554 96.20(6)
O2 Li1 O3 2_564 1_554 83.80(6)
O2 Li1 O3 2_564 5_565 96.20(6)
O2 Li1 O3 6 5_565 83.80(6)
O3 Li1 O3 1_554 5_565 180.0

loop_
_geom_bond_atom_site_label_1
_geom_bond_atom_site_label_2
_geom_bond_site_symmetry_2
_geom_bond_distance
Fe2 O1 . 2.0988(18)
Fe2 O2 . 2.1963(18)
Fe2 O3 . 2.0630(13)
Fe2 O3 7_665 2.2456(14)
Fe2 O3 8_575 2.0630(13)
Fe2 O3 2_564 2.2456(14)
P1 O1 6_655 1.5375(18)
P1 O2 1_554 1.5212(19)
P1 O3 7_665 1.5544(13)
P1 O3 2_564 1.5543(13)
Li1 O1 . 2.0900(13)
Li1 O1 5_564 2.0900(13)
Li1 O2 2_564 2.1714(13)
Li1 O2 6 2.1715(13)
Li1 O3 5_565 2.1872(13)
Li1 O3 1_554 2.1872(13)
